data_4067551
loop_
_publ_author_name
'Cushion, Michael G.'
'Meyer, Jens'
'Heath, Alex'
'Schwarz, Andrew D.'
'Fern\'andez, Ignacio'
'Breher, Frank'
'Mountford, Philip'

_publ_section_title
;
 Syntheses and Structural Diversity of Group 2 and Group 12
 Tris(pyrazolyl)methaneand Zwitterionic Tris(pyrazolyl)methanideCompounds
;
_journal_issue 5
_journal_name_full Organometallics
_journal_page_first 1174
_journal_paper_doi 10.1021/om901013b
_journal_volume 29
_journal_year 2010
_chemical_formula_moiety 'C32 H42 N12 Zn'
_chemical_formula_sum 'C32 H42 N12 Zn'
_chemical_formula_weight 660.15
_chemical_name_systematic
;
Zn{C(Me2pz)3}2
;
_space_group_IT_number 2
_symmetry_cell_setting triclinic
_symmetry_space_group_name_Hall '-P 1'
_symmetry_space_group_name_H-M 'P -1'
_atom_sites_solution_hydrogens geom
_atom_sites_solution_primary direct
_atom_sites_solution_secondary difmap
_audit_creation_method SHELXL-97
_cell_angle_alpha 67.21(3)
_cell_angle_beta 86.58(3)
_cell_angle_gamma 81.81(3)
_cell_formula_units_Z 1
_cell_length_a 8.6651(17)
_cell_length_b 9.833(2)
_cell_length_c 10.499(2)
_cell_measurement_reflns_used 5346
_cell_measurement_temperature 100(2)
_cell_measurement_theta_max 24.99
_cell_measurement_theta_min 2.10
_cell_volume 816.3(3)
_computing_cell_refinement 'CrysAlis Red'
_computing_data_collection 'CrysAlis CCD'
_computing_data_reduction 'CrysAlis Red'
_computing_molecular_graphics 'Ortep 32'
_computing_publication_material 'Bruker SHELXTL'
_computing_structure_refinement 'Bruker SHELXTL'
_computing_structure_solution 'Bruker SHELXTL'
_diffrn_ambient_temperature 100(2)
_diffrn_measured_fraction_theta_full 0.941
_diffrn_measured_fraction_theta_max 0.941
_diffrn_measurement_device_type 'Stoe Stadi with CCD'
_diffrn_measurement_method 'omega scans'
_diffrn_radiation_monochromator graphite
_diffrn_radiation_source 'fine-focus sealed tube'
_diffrn_radiation_type MoK\a
_diffrn_radiation_wavelength 0.71073
_diffrn_reflns_av_R_equivalents 0.0254
_diffrn_reflns_av_sigmaI/netI 0.0262
_diffrn_reflns_limit_h_max 10
_diffrn_reflns_limit_h_min -9
_diffrn_reflns_limit_k_max 11
_diffrn_reflns_limit_k_min -11
_diffrn_reflns_limit_l_max 12
_diffrn_reflns_limit_l_min -12
_diffrn_reflns_number 5346
_diffrn_reflns_theta_full 24.99
_diffrn_reflns_theta_max 24.99
_diffrn_reflns_theta_min 2.10
_exptl_absorpt_coefficient_mu 0.795
_exptl_absorpt_correction_type none
_exptl_crystal_colour colourless
_exptl_crystal_density_diffrn 1.343
_exptl_crystal_density_method 'not measured'
_exptl_crystal_description 'irregular shaped crystal'
_exptl_crystal_F_000 348
_exptl_crystal_size_max 0.40
_exptl_crystal_size_mid 0.35
_exptl_crystal_size_min 0.30
_refine_diff_density_max 0.383
_refine_diff_density_min -0.360
_refine_diff_density_rms 0.052
_refine_ls_extinction_method none
_refine_ls_goodness_of_fit_ref 1.065
_refine_ls_hydrogen_treatment constr
_refine_ls_matrix_type full
_refine_ls_number_parameters 211
_refine_ls_number_reflns 2726
_refine_ls_number_restraints 0
_refine_ls_restrained_S_all 1.065
_refine_ls_R_factor_all 0.0291
_refine_ls_R_factor_gt 0.0278
_refine_ls_shift/su_max 0.001
_refine_ls_shift/su_mean 0.000
_refine_ls_structure_factor_coef Fsqd
_refine_ls_weighting_details 'calc w=1/[\s^2^(Fo^2^)+(0.0418P)^2^+0.5296P] where P=(Fo^2^+2Fc^2^)/3'
_refine_ls_weighting_scheme calc
_refine_ls_wR_factor_gt 0.0787
_refine_ls_wR_factor_ref 0.0794
_reflns_number_gt 2574
_reflns_number_total 2726
_reflns_threshold_expression >2sigma(I)
_cod_data_source_file om901013b_si_001.cif
_cod_data_source_block compound_23
_cod_original_sg_symbol_H-M P-1
_cod_database_code 4067551

loop_
_symmetry_equiv_pos_as_xyz
'x, y, z'
'-x, -y, -z'

loop_
_atom_site_label
_atom_site_type_symbol
_atom_site_fract_x
_atom_site_fract_y
_atom_site_fract_z
_atom_site_U_iso_or_equiv
_atom_site_adp_type
_atom_site_occupancy
_atom_site_symmetry_multiplicity
_atom_site_calc_flag
_atom_site_refinement_flags
Zn1 Zn 0.5000 0.5000 0.5000 0.01527(11) Uani 1 2 d S
N2 N 0.33264(19) 0.69626(17) 0.44408(14) 0.0164(3) Uani 1 1 d .
N3 N 0.31174(19) 0.54099(17) 0.25008(15) 0.0165(3) Uani 1 1 d .
N5 N 0.50925(19) 0.69533(16) 0.19484(14) 0.0160(3) Uani 1 1 d .
N4 N 0.35363(19) 0.43288(17) 0.37860(15) 0.0180(3) Uani 1 1 d .
N1 N 0.28037(19) 0.75239(17) 0.30853(14) 0.0155(3) Uani 1 1 d .
C12 C 0.1452(2) 0.8891(2) 0.40972(19) 0.0217(4) Uani 1 1 d .
H12 H 0.0735 0.9630 0.4266 0.026 Uiso 1 1 calc R
C1 C 0.3428(2) 0.6934(2) 0.20627(17) 0.0166(4) Uani 1 1 d .
C21 C 0.2437(2) 0.4818(2) 0.17449(19) 0.0201(4) Uani 1 1 d .
C22 C 0.2384(3) 0.3342(2) 0.2551(2) 0.0233(4) Uani 1 1 d .
H22 H 0.1964 0.2638 0.2302 0.028 Uiso 1 1 calc R
C24 C 0.3295(3) 0.1664(2) 0.5068(2) 0.0281(5) Uani 1 1 d .
H24A H 0.4105 0.1717 0.5654 0.042 Uiso 1 1 calc R
H24B H 0.3612 0.0827 0.4782 0.042 Uiso 1 1 calc R
H24C H 0.2314 0.1520 0.5588 0.042 Uiso 1 1 calc R
C13 C 0.2495(2) 0.7801(2) 0.50446(18) 0.0196(4) Uani 1 1 d .
C14 C 0.2733(3) 0.7517(2) 0.65335(19) 0.0267(5) Uani 1 1 d .
H14A H 0.3458 0.6604 0.6952 0.040 Uiso 1 1 calc R
H14B H 0.1731 0.7404 0.7023 0.040 Uiso 1 1 calc R
H14C H 0.3165 0.8356 0.6598 0.040 Uiso 1 1 calc R
C23 C 0.3073(2) 0.3082(2) 0.38160(19) 0.0206(4) Uani 1 1 d .
C11 C 0.1671(2) 0.8682(2) 0.28758(19) 0.0179(4) Uani 1 1 d .
C10 C 0.0844(2) 0.9477(2) 0.15307(19) 0.0236(4) Uani 1 1 d .
H10A H 0.1598 0.9624 0.0771 0.035 Uiso 1 1 calc R
H10B H 0.0323 1.0445 0.1490 0.035 Uiso 1 1 calc R
H10C H 0.0066 0.8883 0.1448 0.035 Uiso 1 1 calc R
C20 C 0.1912(3) 0.5732(2) 0.0294(2) 0.0297(5) Uani 1 1 d .
H20A H 0.1110 0.6544 0.0291 0.045 Uiso 1 1 calc R
H20B H 0.1479 0.5104 -0.0089 0.045 Uiso 1 1 calc R
H20C H 0.2802 0.6148 -0.0270 0.045 Uiso 1 1 calc R
N6 N 0.60925(19) 0.61894(17) 0.30514(15) 0.0169(3) Uani 1 1 d .
C33 C 0.7531(2) 0.6408(2) 0.25547(19) 0.0194(4) Uani 1 1 d .
C32 C 0.7460(2) 0.7301(2) 0.11321(19) 0.0216(4) Uani 1 1 d .
H32 H 0.8317 0.7617 0.0533 0.026 Uiso 1 1 calc R
C34 C 0.8927(2) 0.5752(2) 0.3465(2) 0.0259(4) Uani 1 1 d .
H34A H 0.8589 0.5249 0.4422 0.039 Uiso 1 1 calc R
H34B H 0.9529 0.6545 0.3409 0.039 Uiso 1 1 calc R
H34C H 0.9579 0.5032 0.3162 0.039 Uiso 1 1 calc R
C31 C 0.5914(2) 0.7624(2) 0.07812(18) 0.0183(4) Uani 1 1 d .
C30 C 0.5135(3) 0.8507(2) -0.05857(19) 0.0236(4) Uani 1 1 d .
H30A H 0.4972 0.7836 -0.1040 0.035 Uiso 1 1 calc R
H30B H 0.5798 0.9241 -0.1171 0.035 Uiso 1 1 calc R
H30C H 0.4127 0.9021 -0.0439 0.035 Uiso 1 1 calc R

loop_
_atom_site_aniso_label
_atom_site_aniso_U_11
_atom_site_aniso_U_22
_atom_site_aniso_U_33
_atom_site_aniso_U_23
_atom_site_aniso_U_13
_atom_site_aniso_U_12
Zn1 0.0157(2) 0.01716(17) 0.01234(15) -0.00484(11) -0.00225(11) -0.00156(12)
N2 0.0179(9) 0.0198(8) 0.0114(7) -0.0058(6) -0.0027(6) -0.0018(6)
N3 0.0166(9) 0.0194(8) 0.0141(7) -0.0070(6) -0.0019(6) -0.0014(6)
N5 0.0158(9) 0.0185(8) 0.0127(7) -0.0052(6) -0.0018(6) -0.0010(6)
N4 0.0183(10) 0.0183(8) 0.0162(7) -0.0051(6) -0.0028(6) -0.0017(7)
N1 0.0170(9) 0.0180(7) 0.0112(7) -0.0050(6) -0.0017(6) -0.0021(6)
C12 0.0213(12) 0.0238(10) 0.0204(9) -0.0109(8) 0.0015(8) 0.0020(8)
C1 0.0170(11) 0.0200(9) 0.0145(8) -0.0083(7) 0.0006(7) -0.0028(8)
C21 0.0173(11) 0.0285(10) 0.0193(9) -0.0144(8) -0.0008(7) -0.0031(8)
C22 0.0229(12) 0.0274(10) 0.0265(10) -0.0168(8) -0.0007(8) -0.0058(9)
C24 0.0335(14) 0.0202(10) 0.0305(11) -0.0079(8) -0.0040(9) -0.0071(9)
C13 0.0227(12) 0.0213(9) 0.0160(9) -0.0085(7) 0.0009(7) -0.0033(8)
C14 0.0364(14) 0.0275(10) 0.0161(9) -0.0106(8) -0.0005(8) 0.0022(9)
C23 0.0175(11) 0.0219(9) 0.0243(9) -0.0109(8) 0.0003(8) -0.0021(8)
C11 0.0156(11) 0.0185(9) 0.0186(9) -0.0060(7) -0.0013(7) -0.0013(7)
C10 0.0226(12) 0.0249(10) 0.0199(9) -0.0057(8) -0.0053(8) 0.0017(8)
C20 0.0388(15) 0.0333(11) 0.0209(10) -0.0126(9) -0.0080(9) -0.0072(10)
N6 0.0136(9) 0.0202(8) 0.0154(7) -0.0054(6) -0.0034(6) -0.0006(6)
C33 0.0184(11) 0.0199(9) 0.0201(9) -0.0078(7) -0.0007(8) -0.0023(8)
C32 0.0201(12) 0.0247(10) 0.0192(9) -0.0073(8) 0.0047(8) -0.0056(8)
C34 0.0175(12) 0.0313(11) 0.0245(10) -0.0057(8) -0.0013(8) -0.0031(9)
C31 0.0203(12) 0.0198(9) 0.0157(8) -0.0078(7) 0.0020(8) -0.0032(8)
C30 0.0225(12) 0.0294(10) 0.0154(9) -0.0053(8) 0.0005(8) -0.0023(9)

loop_
_atom_type_symbol
_atom_type_description
_atom_type_scat_dispersion_real
_atom_type_scat_dispersion_imag
_atom_type_scat_source
C C 0.0033 0.0016 'International Tables Vol C Tables 4.2.6.8 and 6.1.1.4'
H H 0.0000 0.0000 'International Tables Vol C Tables 4.2.6.8 and 6.1.1.4'
N N 0.0061 0.0033 'International Tables Vol C Tables 4.2.6.8 and 6.1.1.4'
Zn Zn 0.2839 1.4301 'International Tables Vol C Tables 4.2.6.8 and 6.1.1.4'

loop_
_geom_angle_atom_site_label_1
_geom_angle_atom_site_label_2
_geom_angle_atom_site_label_3
_geom_angle
_geom_angle_site_symmetry_1
_geom_angle_site_symmetry_3
N2 Zn1 N2 180.000(1) 2_666 .
N2 Zn1 N6 84.40(7) 2_666 2_666
N2 Zn1 N6 95.60(7) . 2_666
N2 Zn1 N6 95.60(7) 2_666 .
N2 Zn1 N6 84.40(7) . .
N6 Zn1 N6 180.000(1) 2_666 .
N2 Zn1 N4 84.43(6) 2_666 2_666
N2 Zn1 N4 95.57(6) . 2_666
N6 Zn1 N4 85.58(6) 2_666 2_666
N6 Zn1 N4 94.42(6) . 2_666
N2 Zn1 N4 95.57(6) 2_666 .
N2 Zn1 N4 84.43(6) . .
N6 Zn1 N4 94.42(6) 2_666 .
N6 Zn1 N4 85.58(6) . .
N4 Zn1 N4 180.0 2_666 .
C13 N2 N1 105.80(15) . .
C13 N2 Zn1 138.76(13) . .
N1 N2 Zn1 115.19(11) . .
C21 N3 N4 110.28(15) . .
C21 N3 C1 126.62(16) . .
N4 N3 C1 123.08(15) . .
C31 N5 N6 110.35(16) . .
C31 N5 C1 126.77(16) . .
N6 N5 C1 122.79(14) . .
C23 N4 N3 106.11(15) . .
C23 N4 Zn1 138.14(13) . .
N3 N4 Zn1 114.88(11) . .
C11 N1 N2 110.27(15) . .
C11 N1 C1 126.13(15) . .
N2 N1 C1 123.60(15) . .
C11 C12 C13 106.44(17) . .
C11 C12 H12 126.8 . .
C13 C12 H12 126.8 . .
N5 C1 N3 108.59(15) . .
N5 C1 N1 109.62(15) . .
N3 C1 N1 109.15(14) . .
N3 C21 C22 107.37(17) . .
N3 C21 C20 121.55(18) . .
C22 C21 C20 131.08(18) . .
C21 C22 C23 106.27(17) . .
C21 C22 H22 126.9 . .
C23 C22 H22 126.9 . .
C23 C24 H24A 109.5 . .
C23 C24 H24B 109.5 . .
H24A C24 H24B 109.5 . .
C23 C24 H24C 109.5 . .
H24A C24 H24C 109.5 . .
H24B C24 H24C 109.5 . .
N2 C13 C12 110.09(16) . .
N2 C13 C14 121.15(18) . .
C12 C13 C14 128.75(18) . .
C13 C14 H14A 109.5 . .
C13 C14 H14B 109.5 . .
H14A C14 H14B 109.5 . .
C13 C14 H14C 109.5 . .
H14A C14 H14C 109.5 . .
H14B C14 H14C 109.5 . .
N4 C23 C22 109.95(17) . .
N4 C23 C24 121.66(18) . .
C22 C23 C24 128.39(18) . .
N1 C11 C12 107.39(17) . .
N1 C11 C10 122.49(17) . .
C12 C11 C10 130.08(18) . .
C11 C10 H10A 109.5 . .
C11 C10 H10B 109.5 . .
H10A C10 H10B 109.5 . .
C11 C10 H10C 109.5 . .
H10A C10 H10C 109.5 . .
H10B C10 H10C 109.5 . .
C21 C20 H20A 109.5 . .
C21 C20 H20B 109.5 . .
H20A C20 H20B 109.5 . .
C21 C20 H20C 109.5 . .
H20A C20 H20C 109.5 . .
H20B C20 H20C 109.5 . .
C33 N6 N5 106.18(15) . .
C33 N6 Zn1 137.99(13) . .
N5 N6 Zn1 115.83(11) . .
N6 C33 C32 109.72(18) . .
N6 C33 C34 121.31(17) . .
C32 C33 C34 128.97(19) . .
C31 C32 C33 106.62(17) . .
C31 C32 H32 126.7 . .
C33 C32 H32 126.7 . .
C33 C34 H34A 109.5 . .
C33 C34 H34B 109.5 . .
H34A C34 H34B 109.5 . .
C33 C34 H34C 109.5 . .
H34A C34 H34C 109.5 . .
H34B C34 H34C 109.5 . .
N5 C31 C32 107.13(16) . .
N5 C31 C30 122.15(18) . .
C32 C31 C30 130.71(17) . .
C31 C30 H30A 109.5 . .
C31 C30 H30B 109.5 . .
H30A C30 H30B 109.5 . .
C31 C30 H30C 109.5 . .
H30A C30 H30C 109.5 . .
H30B C30 H30C 109.5 . .

loop_
_geom_bond_atom_site_label_1
_geom_bond_atom_site_label_2
_geom_bond_distance
_geom_bond_site_symmetry_2
Zn1 N2 2.1444(18) 2_666
Zn1 N2 2.1444(18) .
Zn1 N6 2.1633(17) 2_666
Zn1 N6 2.1633(17) .
Zn1 N4 2.1799(17) 2_666
Zn1 N4 2.1799(17) .
N2 C13 1.335(3) .
N2 N1 1.390(2) .
N3 C21 1.352(3) .
N3 N4 1.386(2) .
N3 C1 1.448(2) .
N5 C31 1.359(2) .
N5 N6 1.384(2) .
N5 C1 1.443(3) .
N4 C23 1.332(3) .
N1 C11 1.350(3) .
N1 C1 1.451(2) .
C12 C11 1.374(3) .
C12 C13 1.400(3) .
C12 H12 0.9500 .
C21 C22 1.374(3) .
C21 C20 1.497(3) .
C22 C23 1.405(3) .
C22 H22 0.9500 .
C24 C23 1.497(3) .
C24 H24A 0.9800 .
C24 H24B 0.9800 .
C24 H24C 0.9800 .
C13 C14 1.499(3) .
C14 H14A 0.9800 .
C14 H14B 0.9800 .
C14 H14C 0.9800 .
C11 C10 1.492(3) .
C10 H10A 0.9800 .
C10 H10B 0.9800 .
C10 H10C 0.9800 .
C20 H20A 0.9800 .
C20 H20B 0.9800 .
C20 H20C 0.9800 .
N6 C33 1.335(3) .
C33 C32 1.409(3) .
C33 C34 1.494(3) .
C32 C31 1.371(3) .
C32 H32 0.9500 .
C34 H34A 0.9800 .
C34 H34B 0.9800 .
C34 H34C 0.9800 .
C31 C30 1.501(3) .
C30 H30A 0.9800 .
C30 H30B 0.9800 .
C30 H30C 0.9800 .

loop_
_geom_torsion_atom_site_label_1
_geom_torsion_atom_site_label_2
_geom_torsion_atom_site_label_3
_geom_torsion_atom_site_label_4
_geom_torsion
_geom_torsion_site_symmetry_1
N6 Zn1 N2 C13 38.7(2) 2_666
N6 Zn1 N2 C13 -141.3(2) .
N4 Zn1 N2 C13 -47.3(2) 2_666
N4 Zn1 N2 C13 132.7(2) .
N6 Zn1 N2 N1 -134.41(12) 2_666
N6 Zn1 N2 N1 45.59(12) .
N4 Zn1 N2 N1 139.50(12) 2_666
N4 Zn1 N2 N1 -40.50(12) .
C21 N3 N4 C23 -1.3(2) .
C1 N3 N4 C23 -179.78(16) .
C21 N3 N4 Zn1 169.96(12) .
C1 N3 N4 Zn1 -8.5(2) .
N2 Zn1 N4 C23 35.0(2) 2_666
N2 Zn1 N4 C23 -145.0(2) .
N6 Zn1 N4 C23 -49.7(2) 2_666
N6 Zn1 N4 C23 130.3(2) .
N2 Zn1 N4 N3 -132.38(13) 2_666
N2 Zn1 N4 N3 47.62(13) .
N6 Zn1 N4 N3 142.82(13) 2_666
N6 Zn1 N4 N3 -37.18(13) .
C13 N2 N1 C11 -0.1(2) .
Zn1 N2 N1 C11 175.18(12) .
C13 N2 N1 C1 179.13(16) .
Zn1 N2 N1 C1 -5.6(2) .
C31 N5 C1 N3 116.97(18) .
N6 N5 C1 N3 -59.3(2) .
C31 N5 C1 N1 -123.87(18) .
N6 N5 C1 N1 59.8(2) .
C21 N3 C1 N5 -112.1(2) .
N4 N3 C1 N5 66.0(2) .
C21 N3 C1 N1 128.40(19) .
N4 N3 C1 N1 -53.4(2) .
C11 N1 C1 N5 123.50(19) .
N2 N1 C1 N5 -55.6(2) .
C11 N1 C1 N3 -117.68(19) .
N2 N1 C1 N3 63.2(2) .
N4 N3 C21 C22 1.1(2) .
C1 N3 C21 C22 179.46(18) .
N4 N3 C21 C20 -178.18(18) .
C1 N3 C21 C20 0.2(3) .
N3 C21 C22 C23 -0.4(2) .
C20 C21 C22 C23 178.8(2) .
N1 N2 C13 C12 -0.1(2) .
Zn1 N2 C13 C12 -173.71(15) .
N1 N2 C13 C14 179.66(17) .
Zn1 N2 C13 C14 6.1(3) .
C11 C12 C13 N2 0.4(2) .
C11 C12 C13 C14 -179.4(2) .
N3 N4 C23 C22 1.1(2) .
Zn1 N4 C23 C22 -167.08(15) .
N3 N4 C23 C24 -178.52(18) .
Zn1 N4 C23 C24 13.3(3) .
C21 C22 C23 N4 -0.4(2) .
C21 C22 C23 C24 179.1(2) .
N2 N1 C11 C12 0.4(2) .
C1 N1 C11 C12 -178.87(17) .
N2 N1 C11 C10 -177.70(17) .
C1 N1 C11 C10 3.1(3) .
C13 C12 C11 N1 -0.4(2) .
C13 C12 C11 C10 177.43(19) .
C31 N5 N6 C33 0.5(2) .
C1 N5 N6 C33 177.37(15) .
C31 N5 N6 Zn1 -178.62(11) .
C1 N5 N6 Zn1 -1.8(2) .
N2 Zn1 N6 C33 -41.27(19) 2_666
N2 Zn1 N6 C33 138.73(19) .
N4 Zn1 N6 C33 43.55(19) 2_666
N4 Zn1 N6 C33 -136.45(19) .
N2 Zn1 N6 N5 137.49(12) 2_666
N2 Zn1 N6 N5 -42.51(12) .
N4 Zn1 N6 N5 -137.68(12) 2_666
N4 Zn1 N6 N5 42.32(12) .
N5 N6 C33 C32 -0.5(2) .
Zn1 N6 C33 C32 178.39(14) .
N5 N6 C33 C34 179.43(17) .
Zn1 N6 C33 C34 -1.7(3) .
N6 C33 C32 C31 0.2(2) .
C34 C33 C32 C31 -179.6(2) .
N6 N5 C31 C32 -0.4(2) .
C1 N5 C31 C32 -177.07(17) .
N6 N5 C31 C30 178.70(16) .
C1 N5 C31 C30 2.0(3) .
C33 C32 C31 N5 0.1(2) .
C33 C32 C31 C30 -178.88(19) .
